data_4309918
loop_
_publ_author_name
'Robert T. Stibrany'
'Stephen Fox'
'Parimal K. Bharadwaj'
'Harvey J. Schugar'
'Joseph A. Potenza'

_publ_section_title
;
Structural and Spectroscopic Features of Mono- and Binuclear Nickel(II)
Complexes with Tetradentate N(amine)2S(thiolate)2 Ligation
;
_journal_name_full 'Inorganic Chemistry'
_journal_page_first 8234
_journal_page_last 8242
_journal_paper_doi 10.1021/ic050114h
_journal_volume 44
_journal_year 2005
_chemical_absolute_configuration syn
_chemical_formula_moiety 'C8 H12 N2 Ni O4 S2, C3 H12 N2, 3(O)'
_chemical_formula_sum 'C11 H24 N4 Ni O7 S2'
_chemical_formula_weight 447.17
_chemical_name_systematic
; 
  N,N'-bis(1-carboxy-2-mercaptoethyl)-1,2-diaminoethanenickel(II)
 N,N'-1,3-diammoniumpropane 3 water solvate 
;
_space_group_IT_number 19
_symmetry_cell_setting orthorhombic
_symmetry_space_group_name_Hall 'P 2ac 2ab'
_symmetry_space_group_name_H-M 'P 21 21 21'
_atom_sites_solution_hydrogens geom
_atom_sites_solution_primary direct
_atom_sites_solution_secondary difmap
_audit_creation_method SHELXL-97
_cell_angle_alpha 90.00
_cell_angle_beta 90.00
_cell_angle_gamma 90.00
_cell_formula_units_Z 4
_cell_length_a 8.0080(16)
_cell_length_b 13.371(3)
_cell_length_c 18.151(4)
_cell_measurement_reflns_used 25
_cell_measurement_temperature 298(1)
_cell_measurement_theta_max 21.79
_cell_measurement_theta_min 13.17
_cell_volume 1943.5(7)
_computing_cell_refinement 'Enraf-Nonius SDP (1985)'
_computing_data_collection 'Enraf-Nonius SDP (1985)'
_computing_data_reduction 'CAD-4-PC (Enraf-Nonius, 1993)'
_computing_molecular_graphics 'ORTEPIII (Burnett & Johnson, 1996), ORTEP32 (Farrugia, 1997)'
_computing_publication_material 'SHELXTL (Bruker, 2000)'
_computing_structure_refinement 'SHELXL-97 (Sheldrick, 1997)'
_computing_structure_solution 'SHELXS-97 (Sheldrick, 1990)'
_diffrn_ambient_temperature 298(1)
_diffrn_measured_fraction_theta_full 1.000
_diffrn_measured_fraction_theta_max 1.000
_diffrn_measurement_device_type 'Enraf-Nonius CAD-4'
_diffrn_measurement_method 'scintillation counter'
_diffrn_radiation_monochromator graphite
_diffrn_radiation_source 'fine-focus sealed tube'
_diffrn_radiation_type MoK\a
_diffrn_radiation_wavelength 0.71073
_diffrn_reflns_av_R_equivalents 0.0119
_diffrn_reflns_av_sigmaI/netI 0.0392
_diffrn_reflns_limit_h_max 9
_diffrn_reflns_limit_h_min 0
_diffrn_reflns_limit_k_max 15
_diffrn_reflns_limit_k_min -7
_diffrn_reflns_limit_l_max 21
_diffrn_reflns_limit_l_min -7
_diffrn_reflns_number 2041
_diffrn_reflns_theta_full 24.98
_diffrn_reflns_theta_max 24.98
_diffrn_reflns_theta_min 1.89
_diffrn_standards_decay_% 1.6
_diffrn_standards_interval_count 300
_diffrn_standards_number 3
_exptl_absorpt_coefficient_mu 1.252
_exptl_absorpt_correction_T_max 1.00
_exptl_absorpt_correction_T_min 0.95
_exptl_absorpt_correction_type psi-scan
_exptl_absorpt_process_details '(North et al., 1968)'
_exptl_crystal_colour red
_exptl_crystal_density_diffrn 1.528
_exptl_crystal_density_meas 1.53(1)
_exptl_crystal_density_method 'floatation in carbon tetrachloride/heptane'
_exptl_crystal_description block
_exptl_crystal_F_000 936
_exptl_crystal_size_max 0.40
_exptl_crystal_size_mid 0.12
_exptl_crystal_size_min 0.10
_refine_diff_density_max 0.460
_refine_diff_density_min -0.402
_refine_diff_density_rms 0.084
_refine_ls_extinction_method none
_refine_ls_goodness_of_fit_ref 1.000
_refine_ls_hydrogen_treatment mixed
_refine_ls_matrix_type full
_refine_ls_number_parameters 236
_refine_ls_number_reflns 1976
_refine_ls_number_restraints 0
_refine_ls_restrained_S_all 1.000
_refine_ls_R_factor_all 0.0495
_refine_ls_R_factor_gt 0.0388
_refine_ls_shift/su_max 0.001
_refine_ls_shift/su_mean 0.000
_refine_ls_structure_factor_coef Fsqd
_refine_ls_weighting_details 'calc w=1/[\s^2^(Fo^2^)+(0.0722P)^2^+0.2151P] where P=(Fo^2^+2Fc^2^)/3'
_refine_ls_weighting_scheme calc
_refine_ls_wR_factor_gt 0.1003
_refine_ls_wR_factor_ref 0.1071
_reflns_number_gt 1675
_reflns_number_total 1976
_reflns_threshold_expression I>2\s(I)
_cod_data_source_file ic050114hsi20050124_040612_2.cif
_cod_data_source_block Ni(R,R-1)
_cod_depositor_comments
;
The following automatic conversions were performed:
'_symmetry_cell_setting' value 'Orthorhombic' changed to 'orthorhombic'
according to '/home/saulius/struct/CIF-dictionaries/cif_core.dic'
dictionary named 'cif_core.dic' version 2.4.1 from 2010-06-29.

Automatic conversion script
Id: cif_fix_enum 1527 2010-12-29 10:47:43Z saulius 
;
_cod_database_code 4309918

loop_
_symmetry_equiv_pos_as_xyz
'x, y, z'
'-x+1/2, -y, z+1/2'
'-x, y+1/2, -z+1/2'
'x+1/2, -y+1/2, -z'

loop_
_atom_site_label
_atom_site_type_symbol
_atom_site_fract_x
_atom_site_fract_y
_atom_site_fract_z
_atom_site_U_iso_or_equiv
_atom_site_adp_type
_atom_site_occupancy
_atom_site_symmetry_multiplicity
_atom_site_calc_flag
_atom_site_refinement_flags
_atom_site_disorder_assembly
_atom_site_disorder_group
Ni Ni 0.93199(8) 0.75329(5) -0.00012(4) 0.0225(2) Uani 1 1 d . . .
S2 S 0.9421(2) 0.71387(11) -0.11487(8) 0.0355(4) Uani 1 1 d . . .
S1 S 0.9131(2) 0.91156(10) -0.02135(8) 0.0323(4) Uani 1 1 d . . .
N2 N 0.9665(6) 0.6141(4) 0.0248(3) 0.0251(10) Uani 1 1 d . . .
C3 C 0.9197(9) 0.9571(4) 0.0741(3) 0.0336(14) Uani 1 1 d . . .
H3A H 0.9951 1.0138 0.0773 0.040 Uiso 1 1 calc R . .
H3B H 0.8094 0.9795 0.0888 0.040 Uiso 1 1 calc R . .
C7 C 0.8900(7) 0.5468(4) -0.0301(3) 0.0277(13) Uani 1 1 d . . .
H7 H 0.7688 0.5561 -0.0270 0.033 Uiso 1 1 calc R . .
O3 O 1.0362(6) 0.4111(3) 0.0273(3) 0.0468(11) Uani 1 1 d . . .
O1 O 0.8211(8) 0.8617(4) 0.2369(3) 0.0662(16) Uani 1 1 d . . .
C6 C 0.9435(9) 0.5785(4) -0.1071(3) 0.0324(13) Uani 1 1 d . . .
H6A H 0.8680 0.5500 -0.1432 0.039 Uiso 1 1 calc R . .
H6B H 1.0549 0.5534 -0.1172 0.039 Uiso 1 1 calc R . .
C8 C 0.9250(9) 0.4346(4) -0.0175(3) 0.0382(15) Uani 1 1 d . . .
C1 C 0.9410(10) 0.9032(5) 0.2065(3) 0.0393(15) Uani 1 1 d . . .
O2 O 1.0369(9) 0.9621(5) 0.2367(3) 0.080(2) Uani 1 1 d . . .
C2 C 0.9782(8) 0.8753(4) 0.1261(3) 0.0279(13) Uani 1 1 d . . .
H2A H 1.0996 0.8693 0.1209 0.033 Uiso 1 1 calc R . .
O4 O 0.8360(8) 0.3762(3) -0.0535(3) 0.0602(16) Uani 1 1 d . . .
N1 N 0.9033(7) 0.7794(4) 0.1034(3) 0.0255(11) Uani 1 1 d . . .
C5 C 0.9101(9) 0.5992(4) 0.1014(3) 0.0330(14) Uani 1 1 d . . .
H5A H 0.9603 0.5394 0.1221 0.040 Uiso 1 1 calc R . .
H5B H 0.7896 0.5922 0.1032 0.040 Uiso 1 1 calc R . .
C4 C 0.9652(9) 0.6912(4) 0.1440(3) 0.0344(15) Uani 1 1 d . . .
H4A H 0.9189 0.6899 0.1934 0.041 Uiso 1 1 calc R . .
H4B H 1.0860 0.6932 0.1477 0.041 Uiso 1 1 calc R . .
N11 N 0.5929(7) 0.9218(4) 0.3375(3) 0.0445(14) Uani 1 1 d . . .
H11A H 0.5433 0.9782 0.3234 0.067 Uiso 1 1 calc R . .
H11B H 0.6897 0.9153 0.3139 0.067 Uiso 1 1 calc R . .
H11C H 0.6113 0.9236 0.3858 0.067 Uiso 1 1 calc R . .
C11 C 0.4840(10) 0.8359(6) 0.3197(4) 0.058(2) Uani 1 1 d . . .
H11D H 0.4684 0.8322 0.2668 0.070 Uiso 1 1 calc R . .
H11E H 0.5376 0.7745 0.3357 0.070 Uiso 1 1 calc R . .
C12 C 0.3250(10) 0.8447(6) 0.3548(5) 0.061(2) Uani 1 1 d . . .
H12A H 0.2725 0.9069 0.3400 0.073 Uiso 1 1 calc R . .
H12B H 0.3399 0.8461 0.4078 0.073 Uiso 1 1 calc R . .
C13 C 0.2091(9) 0.7542(6) 0.3332(4) 0.059(2) Uani 1 1 d . . .
H13A H 0.2066 0.7472 0.2801 0.070 Uiso 1 1 calc R . .
H13B H 0.2539 0.6930 0.3539 0.070 Uiso 1 1 calc R . .
N10 N 0.0419(8) 0.7697(5) 0.3602(4) 0.070(2) Uani 1 1 d . . .
H10A H 0.0428 0.7702 0.4093 0.105 Uiso 1 1 calc R . .
H10B H -0.0239 0.7205 0.3444 0.105 Uiso 1 1 calc R . .
H10C H 0.0033 0.8280 0.3437 0.105 Uiso 1 1 calc R . .
O10 O 0.1868(6) 0.1220(4) 0.1816(3) 0.0521(13) Uani 1 1 d . . .
O11 O 0.6537(6) 0.8214(3) 0.4864(3) 0.0559(14) Uani 1 1 d . . .
O12 O 0.4657(8) 0.1011(4) 0.2755(3) 0.0650(16) Uani 1 1 d . . .
H2N H 1.067(8) 0.607(4) 0.023(3) 0.028(17) Uiso 1 1 d . . .
H1N H 0.815(8) 0.786(5) 0.110(4) 0.03(2) Uiso 1 1 d . . .

loop_
_atom_site_aniso_label
_atom_site_aniso_U_11
_atom_site_aniso_U_22
_atom_site_aniso_U_33
_atom_site_aniso_U_23
_atom_site_aniso_U_13
_atom_site_aniso_U_12
Ni 0.0247(3) 0.0221(3) 0.0208(3) 0.0023(3) 0.0012(3) -0.0003(3)
S2 0.0533(10) 0.0291(7) 0.0240(7) 0.0006(6) 0.0021(8) -0.0052(8)
S1 0.0441(9) 0.0251(7) 0.0276(7) 0.0049(6) -0.0016(7) 0.0011(8)
N2 0.023(3) 0.026(2) 0.026(2) 0.0050(19) 0.002(2) 0.001(2)
C3 0.041(4) 0.027(3) 0.033(3) -0.004(2) 0.004(3) 0.002(3)
C7 0.025(3) 0.026(3) 0.032(3) 0.002(3) -0.001(3) -0.004(3)
O3 0.051(3) 0.032(2) 0.057(3) 0.005(2) -0.006(3) 0.012(2)
O1 0.089(4) 0.056(3) 0.053(3) -0.018(3) 0.041(3) -0.012(3)
C6 0.041(4) 0.026(3) 0.030(3) -0.001(2) 0.004(3) -0.007(3)
C8 0.045(4) 0.030(3) 0.039(3) -0.001(3) 0.008(4) 0.005(3)
C1 0.054(4) 0.035(3) 0.029(3) -0.001(3) -0.001(3) 0.010(4)
O2 0.101(5) 0.102(5) 0.038(3) -0.027(3) -0.007(3) -0.037(4)
C2 0.029(3) 0.031(3) 0.024(3) -0.001(2) 0.001(2) -0.001(3)
O4 0.093(4) 0.025(2) 0.063(3) -0.001(2) -0.025(3) -0.015(3)
N1 0.025(3) 0.029(3) 0.022(2) 0.001(2) 0.005(2) -0.001(2)
C5 0.037(4) 0.031(3) 0.032(3) 0.002(2) 0.005(3) -0.001(3)
C4 0.047(4) 0.029(3) 0.027(3) 0.006(2) 0.002(3) 0.007(3)
N11 0.050(3) 0.049(3) 0.035(3) -0.010(3) 0.003(3) 0.000(3)
C11 0.068(5) 0.066(5) 0.040(4) -0.010(4) 0.011(4) -0.011(5)
C12 0.054(5) 0.071(5) 0.059(5) -0.022(4) -0.008(4) 0.007(5)
C13 0.057(5) 0.066(5) 0.054(4) 0.000(4) -0.006(4) -0.001(5)
N10 0.052(4) 0.097(6) 0.061(4) -0.034(4) -0.005(3) -0.016(4)
O10 0.046(3) 0.056(3) 0.054(3) -0.018(3) -0.003(3) 0.011(3)
O11 0.057(3) 0.047(3) 0.064(3) -0.013(3) -0.007(3) -0.003(2)
O12 0.083(4) 0.045(3) 0.067(3) -0.006(3) -0.023(3) -0.004(3)

loop_
_atom_type_symbol
_atom_type_description
_atom_type_scat_dispersion_real
_atom_type_scat_dispersion_imag
_atom_type_scat_source
C C 0.0033 0.0016 'International Tables Vol C Tables 4.2.6.8 and 6.1.1.4'
H H 0.0000 0.0000 'International Tables Vol C Tables 4.2.6.8 and 6.1.1.4'
N N 0.0061 0.0033 'International Tables Vol C Tables 4.2.6.8 and 6.1.1.4'
O O 0.0106 0.0060 'International Tables Vol C Tables 4.2.6.8 and 6.1.1.4'
S S 0.1246 0.1234 'International Tables Vol C Tables 4.2.6.8 and 6.1.1.4'
Ni Ni 0.3393 1.1124 'International Tables Vol C Tables 4.2.6.8 and 6.1.1.4'

loop_
_geom_angle_atom_site_label_1
_geom_angle_atom_site_label_2
_geom_angle_atom_site_label_3
_geom_angle
_geom_angle_site_symmetry_1
_geom_angle_site_symmetry_3
_geom_angle_publ_flag
N1 Ni N2 87.9(2) . . ?
N1 Ni S2 174.05(16) . . ?
N2 Ni S2 89.16(15) . . ?
N1 Ni S1 89.29(16) . . ?
N2 Ni S1 174.65(17) . . ?
S2 Ni S1 94.03(6) . . ?
C6 S2 Ni 99.76(19) . . ?
C3 S1 Ni 98.91(18) . . ?
C5 N2 C7 115.2(5) . . ?
C5 N2 Ni 107.8(4) . . ?
C7 N2 Ni 111.7(4) . . ?
C5 N2 H2N 109(4) . . ?
C7 N2 H2N 108(4) . . ?
Ni N2 H2N 104(4) . . ?
C2 C3 S1 110.8(4) . . ?
C2 C3 H3A 109.5 . . ?
S1 C3 H3A 109.5 . . ?
C2 C3 H3B 109.5 . . ?
S1 C3 H3B 109.5 . . ?
H3A C3 H3B 108.1 . . ?
N2 C7 C6 109.5(5) . . ?
N2 C7 C8 114.7(5) . . ?
C6 C7 C8 110.8(5) . . ?
N2 C7 H7 107.2 . . ?
C6 C7 H7 107.2 . . ?
C8 C7 H7 107.2 . . ?
C7 C6 S2 110.3(4) . . ?
C7 C6 H6A 109.6 . . ?
S2 C6 H6A 109.6 . . ?
C7 C6 H6B 109.6 . . ?
S2 C6 H6B 109.6 . . ?
H6A C6 H6B 108.1 . . ?
O4 C8 O3 126.5(6) . . ?
O4 C8 C7 115.4(6) . . ?
O3 C8 C7 118.1(6) . . ?
O2 C1 O1 124.9(6) . . ?
O2 C1 C2 117.3(6) . . ?
O1 C1 C2 117.7(6) . . ?
N1 C2 C3 109.1(5) . . ?
N1 C2 C1 113.5(5) . . ?
C3 C2 C1 110.8(5) . . ?
N1 C2 H2A 107.8 . . ?
C3 C2 H2A 107.8 . . ?
C1 C2 H2A 107.8 . . ?
C2 N1 C4 114.7(5) . . ?
C2 N1 Ni 112.5(3) . . ?
C4 N1 Ni 107.6(4) . . ?
C2 N1 H1N 104(5) . . ?
C4 N1 H1N 110(5) . . ?
Ni N1 H1N 108(5) . . ?
N2 C5 C4 106.4(5) . . ?
N2 C5 H5A 110.5 . . ?
C4 C5 H5A 110.5 . . ?
N2 C5 H5B 110.5 . . ?
C4 C5 H5B 110.5 . . ?
H5A C5 H5B 108.6 . . ?
N1 C4 C5 107.2(5) . . ?
N1 C4 H4A 110.3 . . ?
C5 C4 H4A 110.3 . . ?
N1 C4 H4B 110.3 . . ?
C5 C4 H4B 110.3 . . ?
H4A C4 H4B 108.5 . . ?
C11 N11 H11A 109.5 . . ?
C11 N11 H11B 109.5 . . ?
H11A N11 H11B 109.5 . . ?
C11 N11 H11C 109.5 . . ?
H11A N11 H11C 109.5 . . ?
H11B N11 H11C 109.5 . . ?
C12 C11 N11 111.4(6) . . ?
C12 C11 H11D 109.3 . . ?
N11 C11 H11D 109.3 . . ?
C12 C11 H11E 109.3 . . ?
N11 C11 H11E 109.3 . . ?
H11D C11 H11E 108.0 . . ?
C11 C12 C13 110.6(6) . . ?
C11 C12 H12A 109.5 . . ?
C13 C12 H12A 109.5 . . ?
C11 C12 H12B 109.5 . . ?
C13 C12 H12B 109.5 . . ?
H12A C12 H12B 108.1 . . ?
N10 C13 C12 110.7(6) . . ?
N10 C13 H13A 109.5 . . ?
C12 C13 H13A 109.5 . . ?
N10 C13 H13B 109.5 . . ?
C12 C13 H13B 109.5 . . ?
H13A C13 H13B 108.1 . . ?
C13 N10 H10A 109.5 . . ?
C13 N10 H10B 109.5 . . ?
H10A N10 H10B 109.5 . . ?
C13 N10 H10C 109.5 . . ?
H10A N10 H10C 109.5 . . ?
H10B N10 H10C 109.5 . . ?

loop_
_geom_bond_atom_site_label_1
_geom_bond_atom_site_label_2
_geom_bond_distance
_geom_bond_site_symmetry_2
_geom_bond_publ_flag
Ni N1 1.925(5) . ?
Ni N2 1.936(5) . ?
Ni S2 2.1499(16) . ?
Ni S1 2.1563(16) . ?
S2 C6 1.816(6) . ?
S1 C3 1.838(6) . ?
N2 C5 1.475(7) . ?
N2 C7 1.476(8) . ?
N2 H2N 0.81(6) . ?
C3 C2 1.519(8) . ?
C3 H3A 0.9700 . ?
C3 H3B 0.9700 . ?
C7 C6 1.523(8) . ?
C7 C8 1.543(8) . ?
C7 H7 0.9800 . ?
O3 C8 1.247(8) . ?
O1 C1 1.239(9) . ?
C6 H6A 0.9700 . ?
C6 H6B 0.9700 . ?
C8 O4 1.243(8) . ?
C1 O2 1.229(8) . ?
C1 C2 1.535(8) . ?
C2 N1 1.474(8) . ?
C2 H2A 0.9800 . ?
N1 C4 1.478(7) . ?
N1 H1N 0.72(6) . ?
C5 C4 1.519(8) . ?
C5 H5A 0.9700 . ?
C5 H5B 0.9700 . ?
C4 H4A 0.9700 . ?
C4 H4B 0.9700 . ?
N11 C11 1.478(9) . ?
N11 H11A 0.8900 . ?
N11 H11B 0.8900 . ?
N11 H11C 0.8900 . ?
C11 C12 1.428(11) . ?
C11 H11D 0.9700 . ?
C11 H11E 0.9700 . ?
C12 C13 1.574(10) . ?
C12 H12A 0.9700 . ?
C12 H12B 0.9700 . ?
C13 N10 1.441(10) . ?
C13 H13A 0.9700 . ?
C13 H13B 0.9700 . ?
N10 H10A 0.8900 . ?
N10 H10B 0.8900 . ?
N10 H10C 0.8900 . ?

loop_
_geom_torsion_atom_site_label_1
_geom_torsion_atom_site_label_2
_geom_torsion_atom_site_label_3
_geom_torsion_atom_site_label_4
_geom_torsion
_geom_torsion_site_symmetry_1
_geom_torsion_site_symmetry_2
_geom_torsion_site_symmetry_3
_geom_torsion_site_symmetry_4
_geom_torsion_publ_flag
N2 Ni S2 C6 8.2(3) . . . . ?
S1 Ni S2 C6 -176.1(3) . . . . ?
N1 Ni S1 C3 9.2(3) . . . . ?
S2 Ni S1 C3 -175.8(2) . . . . ?
N1 Ni N2 C5 14.6(4) . . . . ?
S2 Ni N2 C5 -160.2(4) . . . . ?
N1 Ni N2 C7 142.2(4) . . . . ?
S2 Ni N2 C7 -32.7(4) . . . . ?
Ni S1 C3 C2 14.3(5) . . . . ?
C5 N2 C7 C6 173.3(5) . . . . ?
Ni N2 C7 C6 49.8(6) . . . . ?
C5 N2 C7 C8 -61.4(7) . . . . ?
Ni N2 C7 C8 175.1(4) . . . . ?
N2 C7 C6 S2 -40.9(6) . . . . ?
C8 C7 C6 S2 -168.3(4) . . . . ?
Ni S2 C6 C7 15.5(5) . . . . ?
N2 C7 C8 O4 166.2(6) . . . . ?
C6 C7 C8 O4 -69.3(7) . . . . ?
N2 C7 C8 O3 -13.1(8) . . . . ?
C6 C7 C8 O3 111.5(6) . . . . ?
S1 C3 C2 N1 -39.6(6) . . . . ?
S1 C3 C2 C1 -165.2(5) . . . . ?
O2 C1 C2 N1 157.6(6) . . . . ?
O1 C1 C2 N1 -19.4(8) . . . . ?
O2 C1 C2 C3 -79.3(8) . . . . ?
O1 C1 C2 C3 103.7(7) . . . . ?
C3 C2 N1 C4 173.2(5) . . . . ?
C1 C2 N1 C4 -62.8(7) . . . . ?
C3 C2 N1 Ni 49.8(6) . . . . ?
C1 C2 N1 Ni 173.8(4) . . . . ?
N2 Ni N1 C2 141.9(4) . . . . ?
S1 Ni N1 C2 -33.6(4) . . . . ?
N2 Ni N1 C4 14.6(4) . . . . ?
S1 Ni N1 C4 -160.9(4) . . . . ?
C7 N2 C5 C4 -165.0(5) . . . . ?
Ni N2 C5 C4 -39.5(6) . . . . ?
C2 N1 C4 C5 -165.8(5) . . . . ?
Ni N1 C4 C5 -39.9(6) . . . . ?
N2 C5 C4 N1 52.4(7) . . . . ?
N11 C11 C12 C13 178.2(6) . . . . ?
C11 C12 C13 N10 -172.2(7) . . . . ?
